data_4025470
loop_
_publ_author_name
'Yin Chen'
'De-Xian Wang'
'Zhi-Tang Huang'
'Mei-Xiang Wang'

_publ_section_title
;
 Synthesis, Structure, and Functionalization of Homo
 Heterocalix[2]arene[2]triazines: Versatile Conformation and Cavity
 Structures Regulated by the Bridging Elements
;
_journal_name_full 'Journal of Organic Chemistry'
_journal_page_first 3786
_journal_page_last 3796
_journal_paper_doi 10.1021/jo100571c
_journal_volume 75
_journal_year 2010
_chemical_formula_sum 'C48 H40 Cl2 N10'
_chemical_formula_weight 827.80
_chemical_name_systematic
; 
 ? 
;
_space_group_IT_number 2
_symmetry_cell_setting monoclinic
_symmetry_space_group_name_Hall '-P 1'
_symmetry_space_group_name_H-M 'P -1'
_atom_sites_solution_hydrogens geom
_atom_sites_solution_primary direct
_atom_sites_solution_secondary difmap
_audit_creation_method SHELXL-97
_cell_angle_alpha 90.87(3)
_cell_angle_beta 108.35(3)
_cell_angle_gamma 116.80(3)
_cell_formula_units_Z 2
_cell_length_a 11.901(2)
_cell_length_b 11.962(2)
_cell_length_c 17.577(4)
_cell_measurement_reflns_used 9555
_cell_measurement_temperature 173(2)
_cell_measurement_theta_max 27.48
_cell_measurement_theta_min 1.98
_cell_volume 2083.1(11)
_computing_cell_refinement 'Rapid Auto(Rigaku 2001)'
_computing_data_collection 'Rapid Auto(Rigaku 2001)'
_computing_data_reduction 'Rapid Auto(Rigaku 2001)'
_computing_molecular_graphics 'XP in Siemens SHELXTL (Sheldrick, 1994)'
_computing_publication_material 'SHELX97 (Sheldrick, 1997)'
_computing_structure_refinement 'SHELXL-97 (Sheldrick, 1997)'
_computing_structure_solution 'SHELXS-97 (Sheldrick, 1990)'
_diffrn_ambient_temperature 173(2)
_diffrn_measured_fraction_theta_full 0.998
_diffrn_measured_fraction_theta_max 0.998
_diffrn_measurement_device_type 'Rigaku raxis Rapid IP Area Detector'
_diffrn_radiation_monochromator graphite
_diffrn_radiation_source 'rotating anode'
_diffrn_radiation_type MoK\a
_diffrn_radiation_wavelength 0.71069
_diffrn_reflns_av_R_equivalents 0.0261
_diffrn_reflns_av_sigmaI/netI 0.0394
_diffrn_reflns_limit_h_max 15
_diffrn_reflns_limit_h_min -15
_diffrn_reflns_limit_k_max 15
_diffrn_reflns_limit_k_min -15
_diffrn_reflns_limit_l_max 22
_diffrn_reflns_limit_l_min -22
_diffrn_reflns_number 17522
_diffrn_reflns_theta_full 27.48
_diffrn_reflns_theta_max 27.48
_diffrn_reflns_theta_min 1.98
_exptl_absorpt_coefficient_mu 0.204
_exptl_absorpt_correction_T_max 0.9957
_exptl_absorpt_correction_T_min 0.9227
_exptl_absorpt_correction_type multi-scan
_exptl_crystal_colour colorless
_exptl_crystal_density_diffrn 1.320
_exptl_crystal_density_method 'not measured'
_exptl_crystal_description block
_exptl_crystal_F_000 864
_exptl_crystal_size_max 0.40
_exptl_crystal_size_mid 0.40
_exptl_crystal_size_min 0.02
_refine_diff_density_max 0.285
_refine_diff_density_min -0.212
_refine_diff_density_rms 0.047
_refine_ls_extinction_method none
_refine_ls_goodness_of_fit_ref 1.188
_refine_ls_hydrogen_treatment constr
_refine_ls_matrix_type full
_refine_ls_number_parameters 541
_refine_ls_number_reflns 9555
_refine_ls_number_restraints 21
_refine_ls_restrained_S_all 1.208
_refine_ls_R_factor_all 0.0767
_refine_ls_R_factor_gt 0.0575
_refine_ls_shift/su_max 0.001
_refine_ls_shift/su_mean 0.000
_refine_ls_structure_factor_coef Fsqd
_refine_ls_weighting_details 'calc w=1/[\s^2^(Fo^2^)+(0.0426P)^2^+0.6882P] where P=(Fo^2^+2Fc^2^)/3'
_refine_ls_weighting_scheme calc
_refine_ls_wR_factor_gt 0.1131
_refine_ls_wR_factor_ref 0.1199
_reflns_number_gt 8087
_reflns_number_total 9555
_reflns_threshold_expression >2sigma(I)
_cod_data_source_file jo100571c_si_001_08.cif
_cod_data_source_block 22NBn2NBn
_cod_depositor_comments
;
The following automatic conversions were performed:

'_symmetry_cell_setting' value 'Monoclinic' changed to 'monoclinic'
according to the built-in table from CIF Core dictionary named
'cif_core.dic' version 2.4.1 from 2010-06-29.

Automatic conversion script
Id: cif_fix_values 1646 2011-03-28 12:23:43Z adriana 
;
_cod_original_cell_volume 2083.0(7)
_cod_database_code 4025470

loop_
_symmetry_equiv_pos_as_xyz
'x, y, z'
'-x, -y, -z'

loop_
_atom_site_label
_atom_site_type_symbol
_atom_site_fract_x
_atom_site_fract_y
_atom_site_fract_z
_atom_site_U_iso_or_equiv
_atom_site_adp_type
_atom_site_occupancy
_atom_site_symmetry_multiplicity
_atom_site_calc_flag
_atom_site_refinement_flags
_atom_site_disorder_assembly
_atom_site_disorder_group
Cl1 Cl 0.27860(5) 0.65599(5) 0.34406(3) 0.03774(13) Uani 1 1 d . . .
Cl2 Cl 0.53931(5) 1.70813(5) 0.02261(3) 0.03969(14) Uani 1 1 d . . .
N1 N 0.86490(15) 1.55505(15) 0.14087(10) 0.0292(3) Uani 1 1 d . . .
N2 N 0.68993(15) 0.95561(14) 0.29963(10) 0.0270(3) Uani 1 1 d . . .
N3 N 0.57941(15) 1.04081(14) 0.34474(10) 0.0252(3) Uani 1 1 d . . .
N4 N 0.49486(15) 0.81454(14) 0.32020(10) 0.0265(3) Uani 1 1 d . . .
N5 N 0.38261(15) 0.90166(15) 0.37298(10) 0.0285(3) Uani 1 1 d . . .
N6 N 0.46711(16) 1.12087(15) 0.39301(10) 0.0299(4) Uani 1 1 d . . .
N7 N 0.53965(15) 1.47754(14) 0.25040(9) 0.0250(3) Uani 1 1 d . . .
N8 N 0.53952(15) 1.58226(14) 0.14116(10) 0.0266(3) Uani 1 1 d . . .
N9 N 0.71076(16) 1.62723(15) 0.08496(10) 0.0288(3) Uani 1 1 d . . .
N10 N 0.70379(15) 1.51375(14) 0.19628(10) 0.0256(3) Uani 1 1 d . . .
C1 C 1.0866(2) 1.8240(2) 0.14166(14) 0.0407(5) Uani 1 1 d . . .
H1A H 1.0135 1.8322 0.1470 0.049 Uiso 1 1 calc R . .
C2 C 1.2140(3) 1.9302(2) 0.16581(15) 0.0521(6) Uani 1 1 d . . .
H2A H 1.2278 2.0103 0.1879 0.062 Uiso 1 1 calc R . .
C3 C 1.3200(2) 1.9193(3) 0.15776(15) 0.0574(7) Uani 1 1 d . . .
H3B H 1.4063 1.9924 0.1727 0.069 Uiso 1 1 calc R . .
C4 C 1.3011(2) 1.8026(3) 0.12811(16) 0.0564(7) Uani 1 1 d . . .
H4B H 1.3748 1.7947 0.1236 0.068 Uiso 1 1 calc R . .
C5 C 1.1739(2) 1.6960(2) 0.10465(14) 0.0427(5) Uani 1 1 d . . .
H5B H 1.1616 1.6154 0.0848 0.051 Uiso 1 1 calc R . .
C6 C 1.06515(19) 1.70613(19) 0.10991(12) 0.0308(4) Uani 1 1 d . . .
C7 C 0.9245(2) 1.59314(19) 0.07805(13) 0.0320(4) Uani 1 1 d . . .
H7A H 0.8654 1.6144 0.0342 0.038 Uiso 1 1 calc R . .
H7B H 0.9279 1.5200 0.0538 0.038 Uiso 1 1 calc R . .
C8 C 0.91669(18) 1.49140(18) 0.20144(12) 0.0293(4) Uani 1 1 d . . .
H8B H 0.9241 1.5255 0.2555 0.035 Uiso 1 1 calc R . .
H8C H 1.0086 1.5123 0.2043 0.035 Uiso 1 1 calc R . .
C9 C 0.83045(18) 1.34789(18) 0.18407(12) 0.0269(4) Uani 1 1 d . . .
C10 C 0.84158(18) 1.28182(18) 0.24802(12) 0.0261(4) Uani 1 1 d . . .
H10B H 0.8992 1.3283 0.3017 0.031 Uiso 1 1 calc R . .
C11 C 0.77051(17) 1.14922(17) 0.23551(12) 0.0258(4) Uani 1 1 d . . .
C12 C 0.6844(2) 1.08208(19) 0.15701(13) 0.0348(5) Uani 1 1 d . . .
H12A H 0.6348 0.9917 0.1473 0.042 Uiso 1 1 calc R . .
C13 C 0.6709(2) 1.1468(2) 0.09277(14) 0.0400(5) Uani 1 1 d . . .
H13A H 0.6114 1.1004 0.0393 0.048 Uiso 1 1 calc R . .
C14 C 0.74362(19) 1.2787(2) 0.10601(13) 0.0346(5) Uani 1 1 d . . .
H14A H 0.7341 1.3221 0.0615 0.041 Uiso 1 1 calc R . .
C15 C 0.79581(18) 1.08521(17) 0.30808(12) 0.0267(4) Uani 1 1 d . . .
H15A H 0.8816 1.0835 0.3179 0.032 Uiso 1 1 calc R . .
H15B H 0.8076 1.1379 0.3569 0.032 Uiso 1 1 calc R . .
C16 C 0.70604(19) 0.85059(18) 0.27021(12) 0.0294(4) Uani 1 1 d . . .
H16A H 0.7185 0.8622 0.2172 0.035 Uiso 1 1 calc R . .
H16B H 0.6224 0.7695 0.2608 0.035 Uiso 1 1 calc R . .
C17 C 0.82445(18) 0.84126(16) 0.32887(12) 0.0275(4) Uani 1 1 d . . .
C18 C 0.9118(2) 0.82324(19) 0.29982(15) 0.0361(5) Uani 1 1 d . . .
H18A H 0.8986 0.8194 0.2434 0.043 Uiso 1 1 calc R . .
C19 C 1.0188(2) 0.8108(2) 0.35267(19) 0.0504(7) Uani 1 1 d . . .
H19A H 1.0778 0.7974 0.3324 0.060 Uiso 1 1 calc R . .
C20 C 1.0386(2) 0.8181(2) 0.43501(19) 0.0549(7) Uani 1 1 d . . .
H20A H 1.1122 0.8108 0.4714 0.066 Uiso 1 1 calc R . .
C21 C 0.9522(3) 0.8361(2) 0.46457(16) 0.0491(6) Uani 1 1 d . . .
H21A H 0.9660 0.8405 0.5210 0.059 Uiso 1 1 calc R . .
C22 C 0.8456(2) 0.8475(2) 0.41163(14) 0.0375(5) Uani 1 1 d . . .
H22A H 0.7862 0.8599 0.4320 0.045 Uiso 1 1 calc R . .
C23 C 0.58515(18) 0.93674(17) 0.32199(11) 0.0245(4) Uani 1 1 d . . .
C24 C 0.39999(18) 0.81002(17) 0.34542(11) 0.0269(4) Uani 1 1 d . . .
C25 C 0.47768(18) 1.01846(18) 0.36997(11) 0.0264(4) Uani 1 1 d . . .
C26 C 0.3824(2) 1.1116(2) 0.44147(14) 0.0380(5) Uani 1 1 d . . .
H26A H 0.4396 1.1381 0.5001 0.046 Uiso 1 1 calc R . .
H26B H 0.3126 1.0216 0.4325 0.046 Uiso 1 1 calc R . .
C27 C 0.31492(18) 1.19242(18) 0.41991(12) 0.0275(4) Uani 1 1 d . . .
C28 C 0.2043(2) 1.1557(2) 0.34931(15) 0.0434(5) Uani 1 1 d . . .
H28A H 0.1690 1.0775 0.3139 0.052 Uiso 1 1 calc R . .
C29 C 0.1446(3) 1.2327(3) 0.3299(2) 0.0716(10) Uani 1 1 d U . .
H29A H 0.0692 1.2080 0.2809 0.086 Uiso 1 1 calc R . .
C30 C 0.1942(3) 1.3439(3) 0.3812(3) 0.0825(12) Uani 1 1 d U . .
H30A H 0.1522 1.3958 0.3676 0.099 Uiso 1 1 calc R . .
C31 C 0.3024(3) 1.3821(2) 0.4513(2) 0.0734(10) Uani 1 1 d U . .
H31A H 0.3356 1.4600 0.4865 0.088 Uiso 1 1 calc R . .
C32 C 0.3647(2) 1.3065(2) 0.47151(16) 0.0455(6) Uani 1 1 d . . .
H32A H 0.4408 1.3329 0.5204 0.055 Uiso 1 1 calc R . .
C33 C 0.55899(19) 1.24604(18) 0.38496(12) 0.0270(4) Uani 1 1 d . . .
C34 C 0.51070(18) 1.29958(17) 0.32187(11) 0.0252(4) Uani 1 1 d . . .
H34A H 0.4200 1.2534 0.2849 0.030 Uiso 1 1 calc R . .
C35 C 0.59477(18) 1.42056(17) 0.31257(11) 0.0243(4) Uani 1 1 d . . .
C36 C 0.72776(19) 1.48685(18) 0.36582(12) 0.0301(4) Uani 1 1 d . . .
H36A H 0.7861 1.5694 0.3596 0.036 Uiso 1 1 calc R . .
C37 C 0.7751(2) 1.4318(2) 0.42834(13) 0.0335(4) Uani 1 1 d . . .
H37A H 0.8665 1.4768 0.4645 0.040 Uiso 1 1 calc R . .
C38 C 0.6908(2) 1.31185(19) 0.43876(12) 0.0314(4) Uani 1 1 d . . .
H38A H 0.7234 1.2755 0.4824 0.038 Uiso 1 1 calc R . .
C39 C 0.41168(18) 1.47377(18) 0.24359(12) 0.0270(4) Uani 1 1 d . . .
H39A H 0.4185 1.5575 0.2339 0.032 Uiso 1 1 calc R . .
H39B H 0.3985 1.4608 0.2963 0.032 Uiso 1 1 calc R . .
C40 C 0.28882(19) 1.37088(18) 0.17647(11) 0.0270(4) Uani 1 1 d . . .
C41 C 0.2930(2) 1.28180(19) 0.12804(13) 0.0354(4) Uani 1 1 d . . .
H41A H 0.3773 1.2860 0.1346 0.042 Uiso 1 1 calc R . .
C42 C 0.1758(2) 1.1862(2) 0.06986(15) 0.0461(6) Uani 1 1 d . . .
H42A H 0.1805 1.1267 0.0363 0.055 Uiso 1 1 calc R . .
C43 C 0.0525(2) 1.1774(2) 0.06068(15) 0.0513(6) Uani 1 1 d . . .
H43A H -0.0283 1.1099 0.0226 0.062 Uiso 1 1 calc R . .
C44 C 0.0478(2) 1.2673(3) 0.10725(16) 0.0569(7) Uani 1 1 d . . .
H44A H -0.0365 1.2632 0.1002 0.068 Uiso 1 1 calc R . .
C45 C 0.1641(2) 1.3633(2) 0.16392(14) 0.0438(5) Uani 1 1 d . . .
H45A H 0.1592 1.4254 0.1950 0.053 Uiso 1 1 calc R . .
C46 C 0.59727(18) 1.52608(16) 0.19439(11) 0.0243(4) Uani 1 1 d . . .
C47 C 0.60449(19) 1.62877(17) 0.09091(12) 0.0272(4) Uani 1 1 d . . .
C48 C 0.75631(18) 1.56514(17) 0.14039(11) 0.0258(4) Uani 1 1 d . . .

loop_
_atom_site_aniso_label
_atom_site_aniso_U_11
_atom_site_aniso_U_22
_atom_site_aniso_U_33
_atom_site_aniso_U_23
_atom_site_aniso_U_13
_atom_site_aniso_U_12
Cl1 0.0350(3) 0.0263(2) 0.0454(3) 0.0084(2) 0.0187(2) 0.0066(2)
Cl2 0.0456(3) 0.0488(3) 0.0396(3) 0.0224(2) 0.0181(2) 0.0326(3)
N1 0.0253(8) 0.0305(8) 0.0365(9) 0.0138(7) 0.0159(7) 0.0140(7)
N2 0.0260(8) 0.0219(7) 0.0358(9) 0.0057(7) 0.0132(7) 0.0124(6)
N3 0.0242(7) 0.0231(8) 0.0324(9) 0.0069(7) 0.0119(7) 0.0134(6)
N4 0.0260(8) 0.0227(8) 0.0297(9) 0.0065(6) 0.0100(7) 0.0108(6)
N5 0.0276(8) 0.0284(8) 0.0341(9) 0.0127(7) 0.0137(7) 0.0153(7)
N6 0.0353(9) 0.0303(9) 0.0404(10) 0.0171(7) 0.0232(8) 0.0222(7)
N7 0.0239(7) 0.0248(8) 0.0300(9) 0.0073(7) 0.0121(7) 0.0130(6)
N8 0.0271(8) 0.0236(8) 0.0302(9) 0.0067(7) 0.0104(7) 0.0130(6)
N9 0.0297(8) 0.0293(8) 0.0315(9) 0.0105(7) 0.0129(7) 0.0161(7)
N10 0.0240(7) 0.0236(8) 0.0303(9) 0.0072(6) 0.0117(7) 0.0110(6)
C1 0.0439(12) 0.0388(12) 0.0381(12) 0.0103(10) 0.0195(10) 0.0156(10)
C2 0.0585(15) 0.0383(13) 0.0345(13) 0.0060(10) 0.0117(12) 0.0063(11)
C3 0.0349(12) 0.0675(18) 0.0351(14) 0.0129(13) 0.0083(11) -0.0007(12)
C4 0.0300(12) 0.088(2) 0.0418(14) 0.0164(14) 0.0142(11) 0.0199(13)
C5 0.0341(11) 0.0598(15) 0.0374(12) 0.0137(11) 0.0163(10) 0.0227(11)
C6 0.0275(9) 0.0374(11) 0.0266(10) 0.0127(8) 0.0137(8) 0.0121(8)
C7 0.0303(10) 0.0314(10) 0.0364(11) 0.0082(9) 0.0178(9) 0.0127(8)
C8 0.0225(9) 0.0298(10) 0.0354(11) 0.0097(8) 0.0105(8) 0.0123(8)
C9 0.0193(8) 0.0299(10) 0.0340(11) 0.0083(8) 0.0103(8) 0.0132(8)
C10 0.0209(8) 0.0283(9) 0.0298(10) 0.0041(8) 0.0089(8) 0.0124(7)
C11 0.0183(8) 0.0278(9) 0.0331(10) 0.0068(8) 0.0094(8) 0.0124(7)
C12 0.0260(9) 0.0268(10) 0.0406(12) 0.0037(9) 0.0056(9) 0.0078(8)
C13 0.0294(10) 0.0379(12) 0.0331(12) 0.0035(9) -0.0010(9) 0.0086(9)
C14 0.0256(9) 0.0380(11) 0.0352(12) 0.0125(9) 0.0062(9) 0.0142(9)
C15 0.0217(8) 0.0239(9) 0.0347(11) 0.0062(8) 0.0103(8) 0.0109(7)
C16 0.0321(10) 0.0257(9) 0.0337(11) 0.0020(8) 0.0131(9) 0.0157(8)
C17 0.0275(9) 0.0158(8) 0.0404(11) 0.0048(8) 0.0149(9) 0.0095(7)
C18 0.0337(10) 0.0263(10) 0.0531(14) 0.0067(9) 0.0226(10) 0.0139(9)
C19 0.0322(11) 0.0306(11) 0.092(2) 0.0089(12) 0.0261(13) 0.0160(10)
C20 0.0356(12) 0.0351(13) 0.080(2) 0.0135(13) 0.0014(13) 0.0178(10)
C21 0.0522(14) 0.0394(13) 0.0449(14) 0.0115(11) 0.0043(12) 0.0218(11)
C22 0.0423(12) 0.0314(11) 0.0435(13) 0.0115(9) 0.0186(10) 0.0193(10)
C23 0.0235(9) 0.0259(9) 0.0245(9) 0.0066(7) 0.0063(8) 0.0136(7)
C24 0.0253(9) 0.0242(9) 0.0269(10) 0.0092(8) 0.0075(8) 0.0096(7)
C25 0.0276(9) 0.0301(10) 0.0271(10) 0.0111(8) 0.0098(8) 0.0184(8)
C26 0.0493(12) 0.0471(12) 0.0442(13) 0.0252(10) 0.0315(11) 0.0346(11)
C27 0.0265(9) 0.0279(9) 0.0375(11) 0.0119(8) 0.0200(8) 0.0148(8)
C28 0.0313(11) 0.0470(13) 0.0482(14) 0.0219(11) 0.0179(10) 0.0130(10)
C29 0.0304(12) 0.091(2) 0.104(2) 0.0728(19) 0.0339(14) 0.0297(14)
C30 0.0598(18) 0.0623(19) 0.180(4) 0.076(2) 0.082(2) 0.0457(16)
C31 0.083(2) 0.0324(13) 0.143(3) 0.0226(16) 0.088(2) 0.0282(14)
C32 0.0451(13) 0.0382(12) 0.0604(16) 0.0057(11) 0.0342(12) 0.0158(10)
C33 0.0334(10) 0.0271(9) 0.0323(10) 0.0083(8) 0.0186(9) 0.0197(8)
C34 0.0246(9) 0.0266(9) 0.0293(10) 0.0056(8) 0.0130(8) 0.0142(8)
C35 0.0277(9) 0.0242(9) 0.0272(10) 0.0055(7) 0.0137(8) 0.0150(8)
C36 0.0291(10) 0.0246(9) 0.0325(11) 0.0014(8) 0.0106(8) 0.0099(8)
C37 0.0292(10) 0.0355(11) 0.0312(11) 0.0008(9) 0.0045(9) 0.0163(9)
C38 0.0379(11) 0.0367(11) 0.0304(10) 0.0092(9) 0.0129(9) 0.0262(9)
C39 0.0285(9) 0.0268(9) 0.0321(10) 0.0068(8) 0.0150(8) 0.0158(8)
C40 0.0279(9) 0.0293(9) 0.0270(10) 0.0113(8) 0.0126(8) 0.0144(8)
C41 0.0336(10) 0.0305(10) 0.0392(12) 0.0051(9) 0.0126(9) 0.0135(9)
C42 0.0519(14) 0.0329(12) 0.0410(13) 0.0029(10) 0.0123(11) 0.0133(10)
C43 0.0366(12) 0.0500(14) 0.0356(13) 0.0102(11) -0.0004(10) 0.0038(11)
C44 0.0308(12) 0.083(2) 0.0480(15) 0.0095(14) 0.0050(11) 0.0267(13)
C45 0.0366(12) 0.0616(15) 0.0395(13) 0.0053(11) 0.0104(10) 0.0309(11)
C46 0.0240(9) 0.0177(8) 0.0281(10) 0.0017(7) 0.0087(8) 0.0081(7)
C47 0.0301(9) 0.0222(9) 0.0281(10) 0.0053(8) 0.0069(8) 0.0140(8)
C48 0.0241(9) 0.0194(8) 0.0301(10) 0.0037(7) 0.0091(8) 0.0078(7)

loop_
_atom_type_symbol
_atom_type_description
_atom_type_scat_dispersion_real
_atom_type_scat_dispersion_imag
_atom_type_scat_source
C C 0.0033 0.0016 'International Tables Vol C Tables 4.2.6.8 and 6.1.1.4'
H H 0.0000 0.0000 'International Tables Vol C Tables 4.2.6.8 and 6.1.1.4'
N N 0.0061 0.0033 'International Tables Vol C Tables 4.2.6.8 and 6.1.1.4'
Cl Cl 0.1484 0.1585 'International Tables Vol C Tables 4.2.6.8 and 6.1.1.4'

loop_
_geom_angle_atom_site_label_1
_geom_angle_atom_site_label_2
_geom_angle_atom_site_label_3
_geom_angle
_geom_angle_site_symmetry_1
_geom_angle_site_symmetry_3
_geom_angle_publ_flag
C48 N1 C8 118.60(15) . . ?
C48 N1 C7 122.83(16) . . ?
C8 N1 C7 118.25(15) . . ?
C23 N2 C15 119.54(15) . . ?
C23 N2 C16 122.71(15) . . ?
C15 N2 C16 117.69(15) . . ?
C25 N3 C23 114.93(15) . . ?
C24 N4 C23 111.48(15) . . ?
C24 N5 C25 111.57(15) . . ?
C25 N6 C33 119.67(15) . . ?
C25 N6 C26 120.96(16) . . ?
C33 N6 C26 118.21(16) . . ?
C46 N7 C35 121.90(14) . . ?
C46 N7 C39 119.47(15) . . ?
C35 N7 C39 118.45(14) . . ?
C47 N8 C46 111.70(15) . . ?
C47 N9 C48 111.57(15) . . ?
C46 N10 C48 114.62(16) . . ?
C6 C1 C2 120.6(2) . . ?
C6 C1 H1A 119.7 . . ?
C2 C1 H1A 119.7 . . ?
C3 C2 C1 120.0(3) . . ?
C3 C2 H2A 120.0 . . ?
C1 C2 H2A 120.0 . . ?
C4 C3 C2 120.1(2) . . ?
C4 C3 H3B 120.0 . . ?
C2 C3 H3B 120.0 . . ?
C3 C4 C5 119.9(2) . . ?
C3 C4 H4B 120.0 . . ?
C5 C4 H4B 120.0 . . ?
C6 C5 C4 120.7(2) . . ?
C6 C5 H5B 119.6 . . ?
C4 C5 H5B 119.6 . . ?
C1 C6 C5 118.6(2) . . ?
C1 C6 C7 120.41(18) . . ?
C5 C6 C7 120.9(2) . . ?
N1 C7 C6 113.51(17) . . ?
N1 C7 H7A 108.9 . . ?
C6 C7 H7A 108.9 . . ?
N1 C7 H7B 108.9 . . ?
C6 C7 H7B 108.9 . . ?
H7A C7 H7B 107.7 . . ?
N1 C8 C9 114.10(16) . . ?
N1 C8 H8B 108.7 . . ?
C9 C8 H8B 108.7 . . ?
N1 C8 H8C 108.7 . . ?
C9 C8 H8C 108.7 . . ?
H8B C8 H8C 107.6 . . ?
C10 C9 C14 118.50(18) . . ?
C10 C9 C8 118.86(18) . . ?
C14 C9 C8 122.60(17) . . ?
C9 C10 C11 121.79(18) . . ?
C9 C10 H10B 119.1 . . ?
C11 C10 H10B 119.1 . . ?
C10 C11 C12 118.70(18) . . ?
C10 C11 C15 117.98(17) . . ?
C12 C11 C15 123.27(17) . . ?
C11 C12 C13 120.15(19) . . ?
C11 C12 H12A 119.9 . . ?
C13 C12 H12A 119.9 . . ?
C14 C13 C12 120.5(2) . . ?
C14 C13 H13A 119.8 . . ?
C12 C13 H13A 119.8 . . ?
C13 C14 C9 120.37(19) . . ?
C13 C14 H14A 119.8 . . ?
C9 C14 H14A 119.8 . . ?
N2 C15 C11 115.21(16) . . ?
N2 C15 H15A 108.5 . . ?
C11 C15 H15A 108.5 . . ?
N2 C15 H15B 108.5 . . ?
C11 C15 H15B 108.5 . . ?
H15A C15 H15B 107.5 . . ?
N2 C16 C17 113.15(16) . . ?
N2 C16 H16A 108.9 . . ?
C17 C16 H16A 108.9 . . ?
N2 C16 H16B 108.9 . . ?
C17 C16 H16B 108.9 . . ?
H16A C16 H16B 107.8 . . ?
C22 C17 C18 119.11(19) . . ?
C22 C17 C16 121.05(17) . . ?
C18 C17 C16 119.82(18) . . ?
C17 C18 C19 120.4(2) . . ?
C17 C18 H18A 119.8 . . ?
C19 C18 H18A 119.8 . . ?
C20 C19 C18 119.5(2) . . ?
C20 C19 H19A 120.2 . . ?
C18 C19 H19A 120.2 . . ?
C21 C20 C19 120.5(2) . . ?
C21 C20 H20A 119.8 . . ?
C19 C20 H20A 119.8 . . ?
C20 C21 C22 119.7(2) . . ?
C20 C21 H21A 120.2 . . ?
C22 C21 H21A 120.2 . . ?
C17 C22 C21 120.8(2) . . ?
C17 C22 H22A 119.6 . . ?
C21 C22 H22A 119.6 . . ?
N3 C23 N2 116.79(16) . . ?
N3 C23 N4 125.43(16) . . ?
N2 C23 N4 117.78(16) . . ?
N4 C24 N5 130.97(17) . . ?
N4 C24 Cl1 114.42(14) . . ?
N5 C24 Cl1 114.59(14) . . ?
N3 C25 N6 117.06(16) . . ?
N3 C25 N5 125.53(17) . . ?
N6 C25 N5 117.40(16) . . ?
N6 C26 C27 112.81(15) . . ?
N6 C26 H26A 109.0 . . ?
C27 C26 H26A 109.0 . . ?
N6 C26 H26B 109.0 . . ?
C27 C26 H26B 109.0 . . ?
H26A C26 H26B 107.8 . . ?
C28 C27 C32 119.3(2) . . ?
C28 C27 C26 121.0(2) . . ?
C32 C27 C26 119.7(2) . . ?
C27 C28 C29 120.1(3) . . ?
C27 C28 H28A 120.0 . . ?
C29 C28 H28A 120.0 . . ?
C30 C29 C28 119.9(3) . . ?
C30 C29 H29A 120.1 . . ?
C28 C29 H29A 120.1 . . ?
C31 C30 C29 121.3(3) . . ?
C31 C30 H30A 119.3 . . ?
C29 C30 H30A 119.3 . . ?
C30 C31 C32 119.6(3) . . ?
C30 C31 H31A 120.2 . . ?
C32 C31 H31A 120.2 . . ?
C27 C32 C31 119.8(3) . . ?
C27 C32 H32A 120.1 . . ?
C31 C32 H32A 120.1 . . ?
C38 C33 C34 120.54(18) . . ?
C38 C33 N6 121.37(17) . . ?
C34 C33 N6 118.08(17) . . ?
C35 C34 C33 120.09(18) . . ?
C35 C34 H34A 120.0 . . ?
C33 C34 H34A 120.0 . . ?
C34 C35 C36 119.78(17) . . ?
C34 C35 N7 118.96(17) . . ?
C36 C35 N7 121.17(16) . . ?
C37 C36 C35 119.55(18) . . ?
C37 C36 H36A 120.2 . . ?
C35 C36 H36A 120.2 . . ?
C36 C37 C38 120.88(19) . . ?
C36 C37 H37A 119.6 . . ?
C38 C37 H37A 119.6 . . ?
C33 C38 C37 119.15(18) . . ?
C33 C38 H38A 120.4 . . ?
C37 C38 H38A 120.4 . . ?
N7 C39 C40 114.58(15) . . ?
N7 C39 H39A 108.6 . . ?
C40 C39 H39A 108.6 . . ?
N7 C39 H39B 108.6 . . ?
C40 C39 H39B 108.6 . . ?
H39A C39 H39B 107.6 . . ?
C41 C40 C45 117.9(2) . . ?
C41 C40 C39 123.65(17) . . ?
C45 C40 C39 118.40(18) . . ?
C40 C41 C42 120.9(2) . . ?
C40 C41 H41A 119.6 . . ?
C42 C41 H41A 119.6 . . ?
C43 C42 C41 120.2(2) . . ?
C43 C42 H42A 119.9 . . ?
C41 C42 H42A 119.9 . . ?
C44 C43 C42 119.2(2) . . ?
C44 C43 H43A 120.4 . . ?
C42 C43 H43A 120.4 . . ?
C43 C44 C45 120.5(2) . . ?
C43 C44 H44A 119.7 . . ?
C45 C44 H44A 119.7 . . ?
C44 C45 C40 121.1(2) . . ?
C44 C45 H45A 119.4 . . ?
C40 C45 H45A 119.4 . . ?
N10 C46 N8 125.78(16) . . ?
N10 C46 N7 117.85(16) . . ?
N8 C46 N7 116.37(15) . . ?
N9 C47 N8 130.66(17) . . ?
N9 C47 Cl2 114.99(14) . . ?
N8 C47 Cl2 114.34(14) . . ?
N10 C48 N1 116.21(16) . . ?
N10 C48 N9 125.64(16) . . ?
N1 C48 N9 118.14(16) . . ?

loop_
_geom_bond_atom_site_label_1
_geom_bond_atom_site_label_2
_geom_bond_distance
_geom_bond_site_symmetry_2
_geom_bond_publ_flag
Cl1 C24 1.749(2) . ?
Cl2 C47 1.7482(19) . ?
N1 C48 1.349(2) . ?
N1 C8 1.459(2) . ?
N1 C7 1.465(2) . ?
N2 C23 1.348(2) . ?
N2 C15 1.458(2) . ?
N2 C16 1.464(2) . ?
N3 C25 1.335(2) . ?
N3 C23 1.339(2) . ?
N4 C24 1.317(2) . ?
N4 C23 1.361(2) . ?
N5 C24 1.315(2) . ?
N5 C25 1.360(2) . ?
N6 C25 1.355(2) . ?
N6 C33 1.444(2) . ?
N6 C26 1.482(2) . ?
N7 C46 1.364(2) . ?
N7 C35 1.437(2) . ?
N7 C39 1.469(2) . ?
N8 C47 1.321(2) . ?
N8 C46 1.353(2) . ?
N9 C47 1.310(2) . ?
N9 C48 1.359(2) . ?
N10 C46 1.331(2) . ?
N10 C48 1.339(2) . ?
C1 C6 1.388(3) . ?
C1 C2 1.391(3) . ?
C1 H1A 0.9500 . ?
C2 C3 1.374(4) . ?
C2 H2A 0.9500 . ?
C3 C4 1.376(4) . ?
C3 H3B 0.9500 . ?
C4 C5 1.392(4) . ?
C4 H4B 0.9500 . ?
C5 C6 1.384(3) . ?
C5 H5B 0.9500 . ?
C6 C7 1.513(3) . ?
C7 H7A 0.9900 . ?
C7 H7B 0.9900 . ?
C8 C9 1.514(3) . ?
C8 H8B 0.9900 . ?
C8 H8C 0.9900 . ?
C9 C10 1.390(3) . ?
C9 C14 1.392(3) . ?
C10 C11 1.394(3) . ?
C10 H10B 0.9500 . ?
C11 C12 1.390(3) . ?
C11 C15 1.517(3) . ?
C12 C13 1.387(3) . ?
C12 H12A 0.9500 . ?
C13 C14 1.387(3) . ?
C13 H13A 0.9500 . ?
C14 H14A 0.9500 . ?
C15 H15A 0.9900 . ?
C15 H15B 0.9900 . ?
C16 C17 1.514(3) . ?
C16 H16A 0.9900 . ?
C16 H16B 0.9900 . ?
C17 C22 1.391(3) . ?
C17 C18 1.386(3) . ?
C18 C19 1.392(3) . ?
C18 H18A 0.9500 . ?
C19 C20 1.386(4) . ?
C19 H19A 0.9500 . ?
C20 C21 1.380(4) . ?
C20 H20A 0.9500 . ?
C21 C22 1.383(3) . ?
C21 H21A 0.9500 . ?
C22 H22A 0.9500 . ?
C26 C27 1.498(3) . ?
C26 H26A 0.9900 . ?
C26 H26B 0.9900 . ?
C27 C28 1.378(3) . ?
C27 C32 1.390(3) . ?
C28 C29 1.385(4) . ?
C28 H28A 0.9500 . ?
C29 C30 1.360(5) . ?
C29 H29A 0.9500 . ?
C30 C31 1.356(5) . ?
C30 H30A 0.9500 . ?
C31 C32 1.393(4) . ?
C31 H31A 0.9500 . ?
C32 H32A 0.9500 . ?
C33 C38 1.380(3) . ?
C33 C34 1.386(3) . ?
C34 C35 1.388(3) . ?
C34 H34A 0.9500 . ?
C35 C36 1.387(3) . ?
C36 C37 1.388(3) . ?
C36 H36A 0.9500 . ?
C37 C38 1.387(3) . ?
C37 H37A 0.9500 . ?
C38 H38A 0.9500 . ?
C39 C40 1.514(3) . ?
C39 H39A 0.9900 . ?
C39 H39B 0.9900 . ?
C40 C41 1.382(3) . ?
C40 C45 1.389(3) . ?
C41 C42 1.388(3) . ?
C41 H41A 0.9500 . ?
C42 C43 1.379(4) . ?
C42 H42A 0.9500 . ?
C43 C44 1.373(4) . ?
C43 H43A 0.9500 . ?
C44 C45 1.375(4) . ?
C44 H44A 0.9500 . ?
C45 H45A 0.9500 . ?

loop_
_geom_torsion_atom_site_label_1
_geom_torsion_atom_site_label_2
_geom_torsion_atom_site_label_3
_geom_torsion_atom_site_label_4
_geom_torsion
_geom_torsion_site_symmetry_1
_geom_torsion_site_symmetry_2
_geom_torsion_site_symmetry_3
_geom_torsion_site_symmetry_4
_geom_torsion_publ_flag
C6 C1 C2 C3 0.5(3) . . . . ?
C1 C2 C3 C4 -1.9(4) . . . . ?
C2 C3 C4 C5 1.3(4) . . . . ?
C3 C4 C5 C6 0.7(4) . . . . ?
C2 C1 C6 C5 1.5(3) . . . . ?
C2 C1 C6 C7 -175.52(19) . . . . ?
C4 C5 C6 C1 -2.2(3) . . . . ?
C4 C5 C6 C7 174.9(2) . . . . ?
C48 N1 C7 C6 113.8(2) . . . . ?
C8 N1 C7 C6 -72.7(2) . . . . ?
C1 C6 C7 N1 -63.3(2) . . . . ?
C5 C6 C7 N1 119.7(2) . . . . ?
C48 N1 C8 C9 74.0(2) . . . . ?
C7 N1 C8 C9 -99.67(19) . . . . ?
N1 C8 C9 C10 -158.52(16) . . . . ?
N1 C8 C9 C14 23.7(3) . . . . ?
C14 C9 C10 C11 1.3(3) . . . . ?
C8 C9 C10 C11 -176.56(16) . . . . ?
C9 C10 C11 C12 -1.2(3) . . . . ?
C9 C10 C11 C15 176.23(16) . . . . ?
C10 C11 C12 C13 0.3(3) . . . . ?
C15 C11 C12 C13 -176.99(18) . . . . ?
C11 C12 C13 C14 0.5(3) . . . . ?
C12 C13 C14 C9 -0.4(3) . . . . ?
C10 C9 C14 C13 -0.4(3) . . . . ?
C8 C9 C14 C13 177.32(18) . . . . ?
C23 N2 C15 C11 -87.9(2) . . . . ?
C16 N2 C15 C11 94.77(19) . . . . ?
C10 C11 C15 N2 159.74(16) . . . . ?
C12 C11 C15 N2 -22.9(2) . . . . ?
C23 N2 C16 C17 -111.5(2) . . . . ?
C15 N2 C16 C17 65.7(2) . . . . ?
N2 C16 C17 C22 47.0(2) . . . . ?
N2 C16 C17 C18 -134.47(18) . . . . ?
C22 C17 C18 C19 0.4(3) . . . . ?
C16 C17 C18 C19 -178.13(18) . . . . ?
C17 C18 C19 C20 -0.8(3) . . . . ?
C18 C19 C20 C21 0.8(3) . . . . ?
C19 C20 C21 C22 -0.4(4) . . . . ?
C18 C17 C22 C21 0.0(3) . . . . ?
C16 C17 C22 C21 178.53(19) . . . . ?
C20 C21 C22 C17 0.0(3) . . . . ?
C25 N3 C23 N2 -177.08(16) . . . . ?
C25 N3 C23 N4 2.5(3) . . . . ?
C15 N2 C23 N3 5.4(2) . . . . ?
C16 N2 C23 N3 -177.43(16) . . . . ?
C15 N2 C23 N4 -174.15(16) . . . . ?
C16 N2 C23 N4 3.0(3) . . . . ?
C24 N4 C23 N3 -1.2(3) . . . . ?
C24 N4 C23 N2 178.35(16) . . . . ?
C23 N4 C24 N5 -2.2(3) . . . . ?
C23 N4 C24 Cl1 179.40(13) . . . . ?
C25 N5 C24 N4 3.5(3) . . . . ?
C25 N5 C24 Cl1 -178.04(13) . . . . ?
C23 N3 C25 N6 -179.49(16) . . . . ?
C23 N3 C25 N5 -0.8(3) . . . . ?
C33 N6 C25 N3 3.6(3) . . . . ?
C26 N6 C25 N3 -163.87(18) . . . . ?
C33 N6 C25 N5 -175.17(17) . . . . ?
C26 N6 C25 N5 17.3(3) . . . . ?
C24 N5 C25 N3 -1.8(3) . . . . ?
C24 N5 C25 N6 176.88(16) . . . . ?
C25 N6 C26 C27 -144.99(19) . . . . ?
C33 N6 C26 C27 47.3(3) . . . . ?
N6 C26 C27 C28 76.0(2) . . . . ?
N6 C26 C27 C32 -103.7(2) . . . . ?
C32 C27 C28 C29 0.7(3) . . . . ?
C26 C27 C28 C29 -179.04(19) . . . . ?
C27 C28 C29 C30 -0.9(3) . . . . ?
C28 C29 C30 C31 0.5(4) . . . . ?
C29 C30 C31 C32 0.1(4) . . . . ?
C28 C27 C32 C31 0.0(3) . . . . ?
C26 C27 C32 C31 179.66(19) . . . . ?
C30 C31 C32 C27 -0.3(4) . . . . ?
C25 N6 C33 C38 -75.9(2) . . . . ?
C26 N6 C33 C38 92.0(2) . . . . ?
C25 N6 C33 C34 104.9(2) . . . . ?
C26 N6 C33 C34 -87.3(2) . . . . ?
C38 C33 C34 C35 -0.3(3) . . . . ?
N6 C33 C34 C35 178.95(16) . . . . ?
C33 C34 C35 C36 1.0(3) . . . . ?
C33 C34 C35 N7 -175.54(15) . . . . ?
C46 N7 C35 C34 -127.82(18) . . . . ?
C39 N7 C35 C34 47.3(2) . . . . ?
C46 N7 C35 C36 55.7(2) . . . . ?
C39 N7 C35 C36 -129.19(18) . . . . ?
C34 C35 C36 C37 -0.5(3) . . . . ?
N7 C35 C36 C37 175.96(17) . . . . ?
C35 C36 C37 C38 -0.7(3) . . . . ?
C34 C33 C38 C37 -0.8(3) . . . . ?
N6 C33 C38 C37 179.93(17) . . . . ?
C36 C37 C38 C33 1.3(3) . . . . ?
C46 N7 C39 C40 75.0(2) . . . . ?
C35 N7 C39 C40 -100.24(19) . . . . ?
N7 C39 C40 C41 3.8(3) . . . . ?
N7 C39 C40 C45 -177.85(17) . . . . ?
C45 C40 C41 C42 -1.3(3) . . . . ?
C39 C40 C41 C42 177.09(19) . . . . ?
C40 C41 C42 C43 -1.3(3) . . . . ?
C41 C42 C43 C44 2.8(4) . . . . ?
C42 C43 C44 C45 -1.7(4) . . . . ?
C43 C44 C45 C40 -0.9(4) . . . . ?
C41 C40 C45 C44 2.4(3) . . . . ?
C39 C40 C45 C44 -176.1(2) . . . . ?
C48 N10 C46 N8 1.4(3) . . . . ?
C48 N10 C46 N7 -179.09(16) . . . . ?
C47 N8 C46 N10 -2.0(3) . . . . ?
C47 N8 C46 N7 178.46(16) . . . . ?
C35 N7 C46 N10 3.2(3) . . . . ?
C39 N7 C46 N10 -171.86(16) . . . . ?
C35 N7 C46 N8 -177.19(16) . . . . ?
C39 N7 C46 N8 7.7(2) . . . . ?
C48 N9 C47 N8 0.8(3) . . . . ?
C48 N9 C47 Cl2 179.38(13) . . . . ?
C46 N8 C47 N9 0.8(3) . . . . ?
C46 N8 C47 Cl2 -177.77(13) . . . . ?
C46 N10 C48 N1 179.63(16) . . . . ?
C46 N10 C48 N9 0.6(3) . . . . ?
C8 N1 C48 N10 -0.6(3) . . . . ?
C7 N1 C48 N10 172.82(17) . . . . ?
C8 N1 C48 N9 178.49(17) . . . . ?
C7 N1 C48 N9 -8.1(3) . . . . ?
C47 N9 C48 N10 -1.6(3) . . . . ?
C47 N9 C48 N1 179.42(17) . . . . ?

loop_
_cod_related_entry_id
_cod_related_entry_database
_cod_related_entry_code
1 ChemSpider 30659212
